data_7248432
loop_
_publ_author_name
'Atiga, Simeon'
'Saunders, Graham C.'
'Henderson, William'

_publ_section_title
;
 Selenosalicylate; a little-studied heavy-element analogue of the
 versatile thiosalicylate ligand
;
_journal_issue 18
_journal_name_full 'RSC Advances'
_journal_page_first 12323
_journal_page_last 12336
_journal_paper_doi 10.1039/D4RA00926F
_journal_volume 14
_journal_year 2024
_chemical_formula_moiety 'C43 H34 O2 P2 Pt Se'
_chemical_formula_sum 'C43 H34 O2 P2 Pt Se'
_chemical_formula_weight 918.733
_space_group_crystal_system monoclinic
_space_group_IT_number 14
_space_group_name_Hall '-P 2yn'
_space_group_name_H-M_alt 'P 1 21/n 1'
_symmetry_Int_Tables_number 14
_atom_sites_solution_primary iterative
_audit_creation_date 2020-10-12
_audit_creation_method
;
Olex2 1.3
(compiled 2020.07.31 svn.rc2a77460 for OlexSys, GUI svn.r6145)
;
_audit_update_record
;
2022-10-05 deposited with the CCDC.	2024-04-03 downloaded from the CCDC.
;
_cell_angle_alpha 90
_cell_angle_beta 92.1926(12)
_cell_angle_gamma 90
_cell_formula_units_Z 4
_cell_length_a 11.47661(14)
_cell_length_b 17.9492(2)
_cell_length_c 17.0666(3)
_cell_measurement_reflns_used 10274
_cell_measurement_temperature 140.00(10)
_cell_measurement_theta_max 73.8370
_cell_measurement_theta_min 4.5440
_cell_volume 3513.08(8)
_computing_cell_refinement 'CrysAlisPro 1.171.38.46 (Rigaku OD, 2015)'
_computing_data_collection 'CrysAlisPro 1.171.38.46 (Rigaku OD, 2015)'
_computing_data_reduction 'CrysAlisPro 1.171.38.46 (Rigaku OD, 2015)'
_computing_molecular_graphics 'Olex2 1.3 (Dolomanov et al., 2009)'
_computing_publication_material 'Olex2 1.3 (Dolomanov et al., 2009)'
_computing_structure_refinement 'olex2.refine 1.3 (Bourhis et al., 2015)'
_computing_structure_solution 'olex2.solve 1.3 (Bourhis et al., 2015)'
_diffrn_ambient_environment N~2~
_diffrn_ambient_temperature 140.00(10)
_diffrn_detector 'CCD plate'
_diffrn_detector_area_resol_mean 10.7110
_diffrn_detector_type Atlas
_diffrn_measured_fraction_theta_full 0.9975
_diffrn_measured_fraction_theta_max 0.9766
_diffrn_measurement_details
;
List of Runs (angles in degrees, time in seconds):

  # Type    Start    End  Width  t~exp~   \w     \q     \k     \f   Frames
#--------------------------------------------------------------------------
  1  \w    -97.00  -2.00   1.00    1.00    --  -40.55 125.00 -30.00   95
  2  \w     17.00 115.00   1.00    1.00    --   40.55  38.00-150.00   98
  3  \w     78.00 158.00   1.00    1.00    --  106.89  61.00 120.00   80
  4  \w     38.00 139.00   1.00    1.00    --  106.89 -77.00  60.00  101
  5  \w     74.00 158.00   1.00    1.00    --  106.89  77.00-150.00   84
  6  \w     73.00 158.00   1.00    1.00    --  106.89 125.00 120.00   85
  7  \w     16.00 115.00   1.00    1.00    --   40.55  38.00  60.00   99
  8  \w     12.00 114.00   1.00    1.00    --   40.55  57.00 -60.00  102
  9  \w     74.00 158.00   1.00    1.00    --  106.89  77.00  30.00   84
 10  \w     34.00 121.00   1.00    1.00    --  106.89-125.00 -30.00   87
 11  \w     81.00 158.00   1.00    1.00    --  106.89  45.00 -60.00   77
;
_diffrn_measurement_device 'four-circle diffractometer'
_diffrn_measurement_device_type 'SuperNova, Single source at offset, Atlas'
_diffrn_measurement_method '\w scans'
_diffrn_orient_matrix_type 'CrysAlisPro convention (1999,Acta A55,543-557)'
_diffrn_orient_matrix_UB_11 -0.0626130000
_diffrn_orient_matrix_UB_12 0.0571272000
_diffrn_orient_matrix_UB_13 -0.0542132000
_diffrn_orient_matrix_UB_21 -0.0967185000
_diffrn_orient_matrix_UB_22 -0.0572784000
_diffrn_orient_matrix_UB_23 -0.0193655000
_diffrn_orient_matrix_UB_31 -0.0691053000
_diffrn_orient_matrix_UB_32 0.0286099000
_diffrn_orient_matrix_UB_33 0.0696242000
_diffrn_radiation_monochromator mirror
_diffrn_radiation_probe x-ray
_diffrn_radiation_type 'Cu K\a'
_diffrn_radiation_wavelength 1.54184
_diffrn_reflns_av_R_equivalents 0.0269
_diffrn_reflns_av_unetI/netI 0.0284
_diffrn_reflns_Laue_measured_fraction_full 0.9975
_diffrn_reflns_Laue_measured_fraction_max 0.9766
_diffrn_reflns_limit_h_max 13
_diffrn_reflns_limit_h_min -14
_diffrn_reflns_limit_k_max 21
_diffrn_reflns_limit_k_min -21
_diffrn_reflns_limit_l_max 20
_diffrn_reflns_limit_l_min -21
_diffrn_reflns_number 20367
_diffrn_reflns_point_group_measured_fraction_full 0.9975
_diffrn_reflns_point_group_measured_fraction_max 0.9766
_diffrn_reflns_theta_full 67.6840
_diffrn_reflns_theta_max 73.98
_diffrn_reflns_theta_min 3.57
_diffrn_source 'micro-focus sealed X-ray tube'
_diffrn_source_type 'SuperNova (Cu) X-ray Source'
_exptl_absorpt_coefficient_mu 9.809
_exptl_absorpt_correction_T_max 1.000
_exptl_absorpt_correction_T_min 0.688
_exptl_absorpt_correction_type gaussian
_exptl_absorpt_process_details
;
CrysAlisPro 1.171.38.46 (Rigaku Oxford Diffraction, 2015)
Numerical absorption correction based on gaussian integration over
			a multifaceted crystal model
Empirical absorption correction using spherical harmonics,
 implemented in SCALE3 ABSPACK scaling algorithm.
;
_exptl_crystal_colour 'whiteish orange'
_exptl_crystal_colour_modifier whiteish
_exptl_crystal_colour_primary orange
_exptl_crystal_density_diffrn 1.737
_exptl_crystal_description block
_exptl_crystal_F_000 1786.830
_exptl_crystal_size_max 0.183
_exptl_crystal_size_mid 0.125
_exptl_crystal_size_min 0.102
_refine_diff_density_max 1.0249
_refine_diff_density_min -0.7778
_refine_diff_density_rms 0.1122
_refine_ls_d_res_high 0.8021
_refine_ls_d_res_low 12.3634
_refine_ls_goodness_of_fit_ref 1.0462
_refine_ls_hydrogen_treatment constr
_refine_ls_matrix_type full
_refine_ls_number_constraints 68
_refine_ls_number_parameters 468
_refine_ls_number_reflns 6971
_refine_ls_number_restraints 0
_refine_ls_restrained_S_all 1.0462
_refine_ls_R_factor_all 0.0291
_refine_ls_R_factor_gt 0.0237
_refine_ls_shift/su_max 0.0004
_refine_ls_shift/su_mean 0.0000
_refine_ls_structure_factor_coef Fsqd
_refine_ls_weighting_details 'w=1/[\s^2^(Fo^2^)+(0.0252P)^2^+2.3784P] where P=(Fo^2^+2Fc^2^)/3'
_refine_ls_weighting_scheme calc
_refine_ls_wR_factor_gt 0.0548
_refine_ls_wR_factor_ref 0.0574
_reflns_Friedel_coverage 0.0
_reflns_limit_h_max 11
_reflns_limit_h_min -14
_reflns_limit_k_max 21
_reflns_limit_k_min 0
_reflns_limit_l_max 21
_reflns_limit_l_min -10
_reflns_number_gt 6228
_reflns_number_total 6971
_reflns_threshold_expression I>=2u(I)
_cod_data_source_file d4ra00926f2.cif
_cod_data_source_block Crystal326
_cod_original_cell_volume 3513.09(8)
_cod_original_sg_symbol_Hall '-P 2ybc (x-z,y,z)'
_cod_database_code 7248432
_chemical_oxdiff_formula C25O2SePtP2H34
_reflns_odcompleteness_completeness 99.66
_reflns_odcompleteness_iscentric 1
_reflns_odcompleteness_theta 66.97
_olex2_refinement_description
;
1. Fixed Uiso
 At 1.2 times of:
  All C(H) groups
2. Others
 Fixed Sof: Se1A(0.9) O2A(0.9) O1A(0.9) C7A(0.9) O1B(0.1) Se1B(0.1) O2B(0.1)
 C7B(0.1)
3.a Aromatic/amide H refined with riding coordinates:
 C62(H62), C34(H34), C65(H65), C26(H26), C13(H13), C63(H63), C16(H16),
 C36(H36), C42(H42), C32(H32), C64(H64), C6(H6), C35(H35), C15(H15), C53(H53),
 C56(H56), C22(H22), C24(H24), C54(H54), C5(H5), C25(H25), C43(H43), C14(H14),
 C52(H52), C33(H33), C46(H46), C12(H12), C55(H55), C44(H44), C4(H4), C66(H66),
 C45(H45), C23(H23), C3(H3)
;
_olex2_submission_special_instructions 'No special instructions were received'
_oxdiff_exptl_absorpt_empirical_details
;
Empirical correction (ABSPACK) includes:
- Absorption correction using spherical harmonics
- Frame scaling
;
_oxdiff_exptl_absorpt_empirical_full_max 2.365
_oxdiff_exptl_absorpt_empirical_full_min 0.629

loop_
_space_group_symop_id
_space_group_symop_operation_xyz
1 x,y,z
2 -x+1/2,y+1/2,-z+1/2
3 -x,-y,-z
4 x-1/2,-y-1/2,z-1/2

loop_
_atom_site_label
_atom_site_type_symbol
_atom_site_fract_x
_atom_site_fract_y
_atom_site_fract_z
_atom_site_U_iso_or_equiv
_atom_site_adp_type
_atom_site_occupancy
_atom_site_refinement_flags_posn
_atom_site_disorder_group
Pt1 Pt 0.357924(10) 0.781416(6) 0.567881(7) 0.02234(5) Uani 1.000000 . .
Se1A Se 0.37031(3) 0.88980(3) 0.65312(3) 0.03839(11) Uani 0.900000 . 1
P2 P 0.54822(6) 0.78666(4) 0.54461(5) 0.02198(15) Uani 1.000000 . .
P1 P 0.30174(6) 0.68519(4) 0.48550(4) 0.02186(15) Uani 1.000000 . .
O2A O 0.1852(4) 0.7731(3) 0.5933(4) 0.0278(9) Uani 0.900000 . 1
O1A O -0.0004(2) 0.79517(14) 0.60488(18) 0.0382(6) Uani 0.900000 . 1
C61 C 0.6386(3) 0.71203(16) 0.58606(18) 0.0245(6) Uani 1.000000 . .
C62 C 0.7600(3) 0.71893(17) 0.5873(2) 0.0298(7) Uani 1.000000 . .
H62 H 0.7938(3) 0.76120(17) 0.5663(2) 0.0358(8) Uiso 1.000000 R .
C11 C 0.1781(3) 0.71877(16) 0.42490(18) 0.0249(6) Uani 1.000000 . .
C41 C 0.6219(2) 0.86936(16) 0.58540(19) 0.0241(6) Uani 1.000000 . .
C34 C 0.5406(3) 0.57137(18) 0.3096(2) 0.0327(7) Uani 1.000000 . .
H34 H 0.5887(3) 0.54797(18) 0.2746(2) 0.0393(9) Uiso 1.000000 R .
C65 C 0.6597(3) 0.59290(18) 0.6507(2) 0.0341(7) Uani 1.000000 . .
H65 H 0.6262(3) 0.55046(18) 0.6715(2) 0.0409(9) Uiso 1.000000 R .
C51 C 0.5736(3) 0.79033(16) 0.44011(18) 0.0235(6) Uani 1.000000 . .
C26 C 0.2344(3) 0.60832(17) 0.6190(2) 0.0320(7) Uani 1.000000 . .
H26 H 0.2614(3) 0.64979(17) 0.6469(2) 0.0384(9) Uiso 1.000000 R .
C13 C -0.0145(4) 0.7074(2) 0.3657(4) 0.0693(16) Uani 1.000000 . .
H13 H -0.0852(4) 0.6822(2) 0.3616(4) 0.0831(19) Uiso 1.000000 R .
C63 C 0.8302(3) 0.66330(18) 0.6196(2) 0.0343(8) Uani 1.000000 . .
H63 H 0.9109(3) 0.66807(18) 0.6201(2) 0.0411(9) Uiso 1.000000 R .
C7A C 0.1000(4) 0.8190(3) 0.5996(2) 0.0249(9) Uani 0.900000 . 1
C16 C 0.1914(3) 0.78360(18) 0.3823(2) 0.0370(8) Uani 1.000000 . .
H16 H 0.2600(3) 0.81092(18) 0.3886(2) 0.0444(10) Uiso 1.000000 R .
C36 C 0.4771(3) 0.58853(16) 0.44096(19) 0.0270(7) Uani 1.000000 . .
H36 H 0.4831(3) 0.57642(16) 0.49394(19) 0.0324(8) Uiso 1.000000 R .
C42 C 0.6473(3) 0.93069(17) 0.5399(2) 0.0298(7) Uani 1.000000 . .
H42 H 0.6314(3) 0.92947(17) 0.4861(2) 0.0357(8) Uiso 1.000000 R .
C32 C 0.3881(3) 0.65895(17) 0.33485(18) 0.0274(7) Uani 1.000000 . .
H32 H 0.3346(3) 0.69430(17) 0.31638(18) 0.0329(8) Uiso 1.000000 R .
C64 C 0.7796(3) 0.60014(17) 0.6513(2) 0.0348(8) Uani 1.000000 . .
H64 H 0.8266(3) 0.56273(17) 0.6730(2) 0.0418(9) Uiso 1.000000 R .
C6 C 0.2283(3) 1.01476(18) 0.6350(2) 0.0347(8) Uani 1.000000 . .
H6 H 0.2978(3) 1.03842(18) 0.6498(2) 0.0416(9) Uiso 1.000000 R .
C31 C 0.3956(3) 0.64150(15) 0.41432(18) 0.0233(6) Uani 1.000000 . .
C35 C 0.5492(3) 0.55388(17) 0.3883(2) 0.0305(7) Uani 1.000000 . .
H35 H 0.6034(3) 0.51873(17) 0.4063(2) 0.0366(8) Uiso 1.000000 R .
C15 C 0.1038(3) 0.8084(2) 0.3303(2) 0.0413(9) Uani 1.000000 . .
H15 H 0.1144(3) 0.8518(2) 0.3016(2) 0.0495(10) Uiso 1.000000 R .
C53 C 0.5170(3) 0.84475(19) 0.3149(2) 0.0340(7) Uani 1.000000 . .
H53 H 0.4720(3) 0.87849(19) 0.2855(2) 0.0407(9) Uiso 1.000000 R .
C56 C 0.6533(3) 0.74544(18) 0.4024(2) 0.0281(7) Uani 1.000000 . .
H56 H 0.6998(3) 0.71230(18) 0.4315(2) 0.0338(8) Uiso 1.000000 R .
C22 C 0.2080(3) 0.54130(17) 0.4982(2) 0.0310(7) Uani 1.000000 . .
H22 H 0.2176(3) 0.53756(17) 0.4445(2) 0.0372(8) Uiso 1.000000 R .
C24 C 0.1429(3) 0.48807(19) 0.6177(2) 0.0420(9) Uani 1.000000 . .
H24 H 0.1072(3) 0.44952(19) 0.6442(2) 0.0504(11) Uiso 1.000000 R .
C54 C 0.5952(3) 0.7988(2) 0.2780(2) 0.0360(8) Uani 1.000000 . .
H54 H 0.6016(3) 0.8009(2) 0.2239(2) 0.0432(9) Uiso 1.000000 R .
C5 C 0.1305(3) 1.05666(19) 0.6200(2) 0.0413(9) Uani 1.000000 . .
H5 H 0.1340(3) 1.10828(19) 0.6241(2) 0.0495(10) Uiso 1.000000 R .
C25 C 0.1828(3) 0.54984(19) 0.6581(2) 0.0403(9) Uani 1.000000 . .
H25 H 0.1752(3) 0.55249(19) 0.7121(2) 0.0484(10) Uiso 1.000000 R .
C43 C 0.6966(3) 0.99416(18) 0.5743(2) 0.0364(8) Uani 1.000000 . .
H43 H 0.7143(3) 1.03492(18) 0.5433(2) 0.0437(9) Uiso 1.000000 R .
C2 C 0.1207(3) 0.90130(17) 0.60632(19) 0.0303(7) Uani 1.000000 . .
C14 C 0.0021(3) 0.76926(19) 0.3212(3) 0.0432(9) Uani 1.000000 . .
H14 H -0.0554(3) 0.78473(19) 0.2849(3) 0.0519(11) Uiso 1.000000 R .
C52 C 0.5060(3) 0.84045(17) 0.39506(19) 0.0289(7) Uani 1.000000 . .
H52 H 0.4531(3) 0.87122(17) 0.41937(19) 0.0346(8) Uiso 1.000000 R .
C33 C 0.4605(3) 0.62366(18) 0.28311(19) 0.0314(7) Uani 1.000000 . .
H33 H 0.4548(3) 0.63542(18) 0.23003(19) 0.0377(8) Uiso 1.000000 R .
C46 C 0.6465(3) 0.87183(17) 0.6658(2) 0.0304(7) Uani 1.000000 . .
H46 H 0.6307(3) 0.83069(17) 0.6968(2) 0.0365(8) Uiso 1.000000 R .
C1 C 0.2260(3) 0.93691(17) 0.62872(19) 0.0293(7) Uani 1.000000 . .
C21 C 0.2459(3) 0.60510(16) 0.53861(19) 0.0261(6) Uani 1.000000 . .
C12 C 0.0731(3) 0.6816(2) 0.4170(3) 0.0536(12) Uani 1.000000 . .
H12 H 0.0609(3) 0.6388(2) 0.4463(3) 0.0643(14) Uiso 1.000000 R .
C55 C 0.6635(3) 0.74986(19) 0.3222(2) 0.0331(7) Uani 1.000000 . .
H55 H 0.7168(3) 0.71961(19) 0.2976(2) 0.0397(9) Uiso 1.000000 R .
C44 C 0.7191(3) 0.99679(18) 0.6537(2) 0.0367(8) Uani 1.000000 . .
H44 H 0.7507(3) 1.03965(18) 0.6765(2) 0.0441(10) Uiso 1.000000 R .
C4 C 0.0261(4) 1.0222(2) 0.5986(2) 0.0444(9) Uani 1.000000 . .
H4 H -0.0407(4) 1.0505(2) 0.5887(2) 0.0533(11) Uiso 1.000000 R .
C66 C 0.5889(3) 0.64901(17) 0.61882(18) 0.0290(7) Uani 1.000000 . .
H66 H 0.5082(3) 0.64444(17) 0.61940(18) 0.0348(8) Uiso 1.000000 R .
C45 C 0.6948(3) 0.93559(18) 0.7000(2) 0.0358(8) Uani 1.000000 . .
H45 H 0.7107(3) 0.93725(18) 0.7538(2) 0.0430(9) Uiso 1.000000 R .
C23 C 0.1559(3) 0.48338(19) 0.5382(2) 0.0398(8) Uani 1.000000 . .
H23 H 0.1298(3) 0.44133(19) 0.5109(2) 0.0477(10) Uiso 1.000000 R .
C3 C 0.0218(3) 0.9458(2) 0.5921(2) 0.0391(8) Uani 1.000000 . .
H3 H -0.0487(3) 0.9231(2) 0.5779(2) 0.0469(10) Uiso 1.000000 R .
O1B O 0.406(2) 0.9443(15) 0.7294(17) 0.052(7) Uani 0.100000 . 2
Se1B Se 0.1504(6) 0.7921(3) 0.5983(4) 0.0268(13) Uani 0.100000 . 2
O2B O 0.385(2) 0.8406(14) 0.6635(13) 0.033(5) Uiso 0.100000 . 2
C7B C 0.337(5) 0.916(3) 0.691(4) 0.071(14) Uiso 0.100000 . 2

loop_
_atom_site_aniso_label
_atom_site_aniso_U_11
_atom_site_aniso_U_22
_atom_site_aniso_U_33
_atom_site_aniso_U_12
_atom_site_aniso_U_13
_atom_site_aniso_U_23
Pt1 0.02097(7) 0.02071(7) 0.02554(8) -0.00157(5) 0.00338(5) -0.00322(5)
Se1A 0.0246(2) 0.0387(2) 0.0516(3) -0.00024(17) -0.00240(18) -0.0243(2)
P2 0.0196(4) 0.0205(3) 0.0258(4) -0.0022(3) 0.0002(3) 0.0007(3)
P1 0.0232(4) 0.0172(3) 0.0254(4) -0.0027(3) 0.0043(3) -0.0032(3)
O2A 0.020(3) 0.019(2) 0.044(2) 0.0001(15) 0.0056(19) -0.0064(18)
O1A 0.0223(13) 0.0332(14) 0.0595(19) -0.0041(11) 0.0074(12) -0.0044(12)
C61 0.0263(15) 0.0214(14) 0.0254(16) -0.0011(12) -0.0023(12) -0.0009(11)
C62 0.0283(17) 0.0240(15) 0.0369(19) -0.0010(13) -0.0015(14) 0.0017(13)
C11 0.0230(15) 0.0224(14) 0.0295(17) -0.0006(12) 0.0041(12) -0.0057(12)
C41 0.0185(14) 0.0205(14) 0.0333(17) -0.0002(11) 0.0004(12) -0.0024(12)
C34 0.0339(18) 0.0305(16) 0.0348(19) -0.0018(14) 0.0141(14) -0.0052(14)
C65 0.046(2) 0.0248(15) 0.0313(19) -0.0018(15) -0.0033(15) 0.0017(13)
C51 0.0193(14) 0.0225(14) 0.0286(17) -0.0056(11) 0.0012(12) 0.0015(12)
C26 0.0355(18) 0.0248(15) 0.0362(19) -0.0004(13) 0.0088(14) -0.0036(13)
C13 0.030(2) 0.038(2) 0.137(5) -0.0076(17) -0.031(3) 0.016(3)
C63 0.0310(18) 0.0294(16) 0.042(2) 0.0028(14) -0.0093(14) -0.0009(14)
C7A 0.022(2) 0.026(2) 0.027(2) -0.0008(18) 0.0034(18) -0.0039(17)
C16 0.0286(17) 0.0316(17) 0.050(2) -0.0094(14) -0.0053(15) 0.0076(15)
C36 0.0319(17) 0.0218(14) 0.0275(17) -0.0023(13) 0.0040(13) -0.0002(12)
C42 0.0309(17) 0.0267(15) 0.0320(18) -0.0026(13) 0.0053(13) -0.0015(13)
C32 0.0252(16) 0.0279(15) 0.0292(17) -0.0030(13) 0.0008(13) -0.0017(13)
C64 0.047(2) 0.0219(15) 0.0349(19) 0.0043(14) -0.0123(15) -0.0014(13)
C6 0.040(2) 0.0290(16) 0.0357(19) -0.0087(15) 0.0120(15) -0.0042(14)
C31 0.0236(15) 0.0193(13) 0.0274(16) -0.0033(11) 0.0039(12) -0.0054(11)
C35 0.0324(17) 0.0216(14) 0.0380(19) 0.0033(13) 0.0081(14) -0.0004(13)
C15 0.040(2) 0.0337(18) 0.050(2) -0.0010(16) -0.0060(17) 0.0089(16)
C53 0.0323(18) 0.0362(17) 0.0329(19) -0.0063(15) -0.0043(14) 0.0080(14)
C56 0.0213(15) 0.0292(15) 0.0338(18) -0.0028(13) 0.0001(13) 0.0007(13)
C22 0.0329(17) 0.0236(15) 0.0368(19) -0.0028(13) 0.0043(14) -0.0022(13)
C24 0.043(2) 0.0273(17) 0.056(2) -0.0052(15) 0.0190(18) 0.0081(16)
C54 0.0343(18) 0.0434(19) 0.0305(19) -0.0119(16) 0.0035(14) 0.0036(15)
C5 0.058(2) 0.0245(16) 0.043(2) 0.0009(16) 0.0144(18) 0.0031(14)
C25 0.049(2) 0.0342(18) 0.039(2) 0.0003(16) 0.0182(17) 0.0032(15)
C43 0.0384(19) 0.0218(15) 0.050(2) -0.0057(14) 0.0104(16) -0.0016(14)
C2 0.0388(18) 0.0281(16) 0.0243(17) -0.0047(14) 0.0064(14) 0.0001(12)
C14 0.0337(19) 0.0335(18) 0.061(3) 0.0074(15) -0.0191(18) -0.0043(17)
C52 0.0230(15) 0.0266(15) 0.0368(18) -0.0022(13) -0.0007(13) 0.0018(13)
C33 0.0365(18) 0.0331(16) 0.0249(17) -0.0037(14) 0.0044(13) -0.0022(13)
C46 0.0301(17) 0.0231(15) 0.0375(19) -0.0020(13) -0.0070(14) 0.0006(13)
C1 0.0340(17) 0.0274(15) 0.0271(17) 0.0018(13) 0.0107(13) -0.0027(12)
C21 0.0258(15) 0.0174(13) 0.0354(18) -0.0012(12) 0.0062(13) 0.0006(12)
C12 0.030(2) 0.0307(19) 0.099(4) -0.0063(16) -0.012(2) 0.021(2)
C55 0.0276(17) 0.0378(18) 0.0342(19) -0.0052(14) 0.0069(14) -0.0019(14)
C44 0.0344(18) 0.0248(16) 0.051(2) -0.0047(14) -0.0010(16) -0.0097(14)
C4 0.049(2) 0.0377(19) 0.046(2) 0.0079(17) 0.0025(18) 0.0071(17)
C66 0.0344(18) 0.0266(15) 0.0256(17) -0.0031(13) -0.0029(13) -0.0028(12)
C45 0.0361(19) 0.0308(17) 0.040(2) 0.0037(15) -0.0078(15) -0.0051(14)
C23 0.044(2) 0.0235(16) 0.053(2) -0.0085(15) 0.0070(17) -0.0026(15)
C3 0.041(2) 0.0393(19) 0.037(2) -0.0044(16) 0.0010(16) 0.0046(15)
O1B 0.054(17) 0.044(15) 0.057(18) 0.011(13) -0.005(14) -0.024(13)
Se1B 0.023(4) 0.015(4) 0.042(2) 0.002(2) 0.011(3) -0.006(3)

loop_
_atom_type_symbol
_atom_type_scat_dispersion_real
_atom_type_scat_dispersion_imag
_atom_type_scat_Cromer_Mann_a1
_atom_type_scat_Cromer_Mann_a2
_atom_type_scat_Cromer_Mann_a3
_atom_type_scat_Cromer_Mann_a4
_atom_type_scat_Cromer_Mann_b1
_atom_type_scat_Cromer_Mann_b2
_atom_type_scat_Cromer_Mann_b3
_atom_type_scat_Cromer_Mann_b4
_atom_type_scat_Cromer_Mann_c
_atom_type_scat_source
_atom_type_scat_dispersion_source
C 0.01920 0.00962 2.31000 1.02000 1.58860 0.86500 20.84390 10.20750 0.56870 51.65120 0.215599998832 'International Tables Volume C Table 6.1.1.4 (pp. 500-502)' 'Henke, Gullikson and Davis, At. Data and Nucl. Data Tables, 1993, 54, 2'
Pt -4.33214 7.24634 27.00590 17.76390 15.71310 5.78370 1.51293 8.81174 0.42459 38.61030 11.6883001328 'International Tables Volume C Table 6.1.1.4 (pp. 500-502)' 'Henke, Gullikson and Davis, At. Data and Nucl. Data Tables, 1993, 54, 2'
H 0.00000 0.00000 0.49300 0.32291 0.14019 0.04081 10.51090 26.12570 3.14236 57.79970 0.0030380000826 'International Tables Volume C Table 6.1.1.4 (pp. 500-502)' 'Henke, Gullikson and Davis, At. Data and Nucl. Data Tables, 1993, 54, 2'
O 0.05239 0.03377 3.04850 2.28680 1.54630 0.86700 13.27710 5.70110 0.32390 32.90890 0.250800013542 'International Tables Volume C Table 6.1.1.4 (pp. 500-502)' 'Henke, Gullikson and Davis, At. Data and Nucl. Data Tables, 1993, 54, 2'
P 0.30360 0.43703 6.43450 4.17910 1.78000 1.49080 1.90670 27.15700 0.52600 68.16450 1.11489999294 'International Tables Volume C Table 6.1.1.4 (pp. 500-502)' 'Henke, Gullikson and Davis, At. Data and Nucl. Data Tables, 1993, 54, 2'
Se -0.79210 1.18296 17.00060 5.81960 3.97310 4.35430 2.40980 0.27260 15.23720 43.81630 2.84089994431 'International Tables Volume C Table 6.1.1.4 (pp. 500-502)' 'Henke, Gullikson and Davis, At. Data and Nucl. Data Tables, 1993, 54, 2'

loop_
_exptl_crystal_face_index_h
_exptl_crystal_face_index_k
_exptl_crystal_face_index_l
_exptl_crystal_face_perp_dist
-5 -5 7 0.0508
2 -9 -6 0.0271
1 11 0 0.0439
-2 6 9 0.0739
4 8 5 0.0815
2 -6 -9 0.0253
-7 -5 0 0.0708
-6 0 -6 0.0587
5 -4 -8 0.0556
7 -1 3 0.0923
2 3 10 0.0635

loop_
_geom_angle_atom_site_label_1
_geom_angle_atom_site_label_2
_geom_angle_atom_site_label_3
_geom_angle
_geom_angle_site_symmetry_1
_geom_angle_site_symmetry_3
_geom_angle_publ_flag
P2 Pt1 Se1A 92.15(2) . . ?
P1 Pt1 Se1A 166.96(2) . . ?
P1 Pt1 P2 100.11(3) . . ?
O2A Pt1 Se1A 88.08(14) . . ?
O2A Pt1 P2 177.32(16) . . ?
O2A Pt1 P1 79.88(14) . . ?
Se1B Pt1 Se1A 81.17(16) . . ?
Se1B Pt1 P2 172.85(15) . . ?
Se1B Pt1 P1 86.37(16) . . ?
Se1B Pt1 O2A 8.6(2) . . ?
O2B Pt1 Se1A 20.8(7) . . ?
O2B Pt1 P2 90.0(7) . . ?
O2B Pt1 P1 161.0(7) . . ?
O2B Pt1 O2A 89.3(7) . . ?
O2B Pt1 Se1B 84.7(7) . . ?
C1 Se1A Pt1 101.27(10) . . ?
C61 P2 Pt1 116.46(10) . . ?
C41 P2 Pt1 113.97(10) . . ?
C41 P2 C61 101.57(14) . . ?
C51 P2 Pt1 111.71(10) . . ?
C51 P2 C61 107.29(14) . . ?
C51 P2 C41 104.72(14) . . ?
C11 P1 Pt1 106.95(9) . . ?
C31 P1 Pt1 124.62(10) . . ?
C31 P1 C11 103.30(14) . . ?
C21 P1 Pt1 112.47(11) . . ?
C21 P1 C11 105.11(14) . . ?
C21 P1 C31 102.61(13) . . ?
C7A O2A Pt1 135.6(5) . . ?
C62 C61 P2 119.6(2) . . ?
C66 C61 P2 121.2(2) . . ?
C66 C61 C62 119.2(3) . . ?
H62 C62 C61 119.77(17) . . ?
C63 C62 C61 120.5(3) . . ?
C63 C62 H62 119.8(2) . . ?
C16 C11 P1 118.4(2) . . ?
C12 C11 P1 123.6(3) . . ?
C12 C11 C16 118.0(3) . . ?
C42 C41 P2 122.4(2) . . ?
C46 C41 P2 118.3(2) . . ?
C46 C41 C42 119.2(3) . . ?
C35 C34 H34 120.11(19) . . ?
C33 C34 H34 120.11(19) . . ?
C33 C34 C35 119.8(3) . . ?
C64 C65 H65 119.95(19) . . ?
C66 C65 H65 120.0(2) . . ?
C66 C65 C64 120.1(3) . . ?
C56 C51 P2 124.3(2) . . ?
C52 C51 P2 117.1(2) . . ?
C52 C51 C56 118.5(3) . . ?
C25 C26 H26 119.9(2) . . ?
C21 C26 H26 119.88(18) . . ?
C21 C26 C25 120.2(3) . . ?
C14 C13 H13 119.6(2) . . ?
C12 C13 H13 119.6(2) . . ?
C12 C13 C14 120.7(4) . . ?
H63 C63 C62 120.1(2) . . ?
C64 C63 C62 119.8(3) . . ?
C64 C63 H63 120.1(2) . . ?
O1A C7A O2A 119.9(5) . . ?
C2 C7A O2A 121.2(5) . . ?
C2 C7A O1A 118.8(4) . . ?
H16 C16 C11 119.56(19) . . ?
C15 C16 C11 120.9(3) . . ?
C15 C16 H16 119.6(2) . . ?
C31 C36 H36 119.96(18) . . ?
C35 C36 H36 120.0(2) . . ?
C35 C36 C31 120.1(3) . . ?
H42 C42 C41 119.81(19) . . ?
C43 C42 C41 120.4(3) . . ?
C43 C42 H42 119.8(2) . . ?
C31 C32 H32 119.96(18) . . ?
C33 C32 H32 120.0(2) . . ?
C33 C32 C31 120.1(3) . . ?
C63 C64 C65 120.2(3) . . ?
H64 C64 C65 119.89(19) . . ?
H64 C64 C63 119.9(2) . . ?
C5 C6 H6 119.3(2) . . ?
C1 C6 H6 119.3(2) . . ?
C1 C6 C5 121.4(3) . . ?
C36 C31 P1 118.6(2) . . ?
C32 C31 P1 122.3(2) . . ?
C32 C31 C36 119.1(3) . . ?
C36 C35 C34 120.3(3) . . ?
H35 C35 C34 119.83(19) . . ?
H35 C35 C36 119.8(2) . . ?
H15 C15 C16 119.9(2) . . ?
C14 C15 C16 120.2(3) . . ?
C14 C15 H15 119.9(2) . . ?
C54 C53 H53 120.0(2) . . ?
C52 C53 H53 120.0(2) . . ?
C52 C53 C54 120.1(3) . . ?
H56 C56 C51 119.79(19) . . ?
C55 C56 C51 120.4(3) . . ?
C55 C56 H56 119.8(2) . . ?
C21 C22 H22 119.95(19) . . ?
C23 C22 H22 119.9(2) . . ?
C23 C22 C21 120.1(3) . . ?
C25 C24 H24 120.1(2) . . ?
C23 C24 H24 120.1(2) . . ?
C23 C24 C25 119.9(3) . . ?
H54 C54 C53 120.2(2) . . ?
C55 C54 C53 119.6(3) . . ?
C55 C54 H54 120.2(2) . . ?
H5 C5 C6 120.0(2) . . ?
C4 C5 C6 120.0(3) . . ?
C4 C5 H5 120.0(2) . . ?
C24 C25 C26 120.6(3) . . ?
H25 C25 C26 119.7(2) . . ?
H25 C25 C24 119.7(2) . . ?
H43 C43 C42 119.9(2) . . ?
C44 C43 C42 120.2(3) . . ?
C44 C43 H43 119.90(19) . . ?
C1 C2 C7A 126.9(3) . . ?
C3 C2 C7A 115.0(3) . . ?
C3 C2 C1 118.0(3) . . ?
Se1B C2 C7A 19.0(2) . . ?
Se1B C2 C1 108.5(3) . . ?
Se1B C2 C3 133.5(3) . . ?
C15 C14 C13 119.5(4) . . ?
H14 C14 C13 120.3(2) . . ?
H14 C14 C15 120.3(2) . . ?
C53 C52 C51 120.7(3) . . ?
H52 C52 C51 119.64(19) . . ?
H52 C52 C53 119.6(2) . . ?
C32 C33 C34 120.7(3) . . ?
H33 C33 C34 119.67(19) . . ?
H33 C33 C32 119.7(2) . . ?
H46 C46 C41 119.89(17) . . ?
C45 C46 C41 120.2(3) . . ?
C45 C46 H46 119.9(2) . . ?
C6 C1 Se1A 114.5(3) . . ?
C2 C1 Se1A 126.3(2) . . ?
C2 C1 C6 119.2(3) . . ?
C7B C1 Se1A 28(2) . . ?
C7B C1 C6 100(2) . . ?
C7B C1 C2 134(2) . . ?
C26 C21 P1 120.5(2) . . ?
C22 C21 P1 120.5(2) . . ?
C22 C21 C26 118.9(3) . . ?
C13 C12 C11 120.6(4) . . ?
H12 C12 C11 119.7(2) . . ?
H12 C12 C13 119.7(2) . . ?
C54 C55 C56 120.7(3) . . ?
H55 C55 C56 119.7(2) . . ?
H55 C55 C54 119.7(2) . . ?
H44 C44 C43 119.93(19) . . ?
C45 C44 C43 120.1(3) . . ?
C45 C44 H44 119.9(2) . . ?
H4 C4 C5 120.2(2) . . ?
C3 C4 C5 119.7(4) . . ?
C3 C4 H4 120.2(2) . . ?
C65 C66 C61 120.2(3) . . ?
H66 C66 C61 119.91(19) . . ?
H66 C66 C65 119.9(2) . . ?
C44 C45 C46 119.8(3) . . ?
H45 C45 C46 120.1(2) . . ?
H45 C45 C44 120.1(2) . . ?
C24 C23 C22 120.3(3) . . ?
H23 C23 C22 119.9(2) . . ?
H23 C23 C24 119.9(2) . . ?
C4 C3 C2 121.9(3) . . ?
H3 C3 C2 119.1(2) . . ?
H3 C3 C4 119.1(2) . . ?
C2 Se1B Pt1 105.1(3) . . ?
C7B O2B Pt1 133(3) . . ?
O1B C7B C1 140(5) . . ?
O2B C7B C1 106(4) . . ?
O2B C7B O1B 109(5) . . ?

loop_
_geom_bond_atom_site_label_1
_geom_bond_atom_site_label_2
_geom_bond_distance
_geom_bond_site_symmetry_2
_geom_bond_publ_flag
Pt1 Se1A 2.4301(4) . ?
Pt1 P2 2.2367(7) . ?
Pt1 P1 2.3035(7) . ?
Pt1 O2A 2.051(5) . ?
Pt1 Se1B 2.464(6) . ?
Pt1 O2B 1.96(2) . ?
Se1A C1 1.892(3) . ?
P2 C61 1.820(3) . ?
P2 C41 1.833(3) . ?
P2 C51 1.819(3) . ?
P1 C11 1.826(3) . ?
P1 C31 1.831(3) . ?
P1 C21 1.828(3) . ?
O2A C7A 1.286(5) . ?
O1A C7A 1.235(5) . ?
C61 C62 1.398(4) . ?
C61 C66 1.393(4) . ?
C62 H62 0.9300 . ?
C62 C63 1.384(4) . ?
C11 C16 1.384(4) . ?
C11 C12 1.379(5) . ?
C41 C42 1.384(4) . ?
C41 C46 1.391(4) . ?
C34 H34 0.9300 . ?
C34 C35 1.379(5) . ?
C34 C33 1.378(5) . ?
C65 H65 0.9300 . ?
C65 C64 1.382(5) . ?
C65 C66 1.391(4) . ?
C51 C56 1.394(4) . ?
C51 C52 1.399(4) . ?
C26 H26 0.9300 . ?
C26 C25 1.389(5) . ?
C26 C21 1.385(4) . ?
C13 H13 0.9300 . ?
C13 C14 1.363(6) . ?
C13 C12 1.386(5) . ?
C63 H63 0.9300 . ?
C63 C64 1.393(5) . ?
C7A C2 1.500(5) . ?
C16 H16 0.9300 . ?
C16 C15 1.389(5) . ?
C36 H36 0.9300 . ?
C36 C31 1.397(4) . ?
C36 C35 1.391(4) . ?
C42 H42 0.9300 . ?
C42 C43 1.391(4) . ?
C32 H32 0.9300 . ?
C32 C31 1.392(4) . ?
C32 C33 1.388(4) . ?
C64 H64 0.9300 . ?
C6 H6 0.9300 . ?
C6 C5 1.368(5) . ?
C6 C1 1.402(4) . ?
C35 H35 0.9300 . ?
C15 H15 0.9300 . ?
C15 C14 1.367(5) . ?
C53 H53 0.9300 . ?
C53 C54 1.388(5) . ?
C53 C52 1.381(5) . ?
C56 H56 0.9300 . ?
C56 C55 1.381(5) . ?
C22 H22 0.9300 . ?
C22 C21 1.398(4) . ?
C22 C23 1.391(4) . ?
C24 H24 0.9300 . ?
C24 C25 1.375(5) . ?
C24 C23 1.375(5) . ?
C54 H54 0.9300 . ?
C54 C55 1.381(5) . ?
C5 H5 0.9300 . ?
C5 C4 1.384(5) . ?
C25 H25 0.9300 . ?
C43 H43 0.9300 . ?
C43 C44 1.370(5) . ?
C2 C1 1.407(5) . ?
C2 C3 1.402(5) . ?
C2 Se1B 1.995(7) . ?
C14 H14 0.9300 . ?
C52 H52 0.9300 . ?
C33 H33 0.9300 . ?
C46 H46 0.9300 . ?
C46 C45 1.390(4) . ?
C1 C7B 1.67(6) . ?
C12 H12 0.9300 . ?
C55 H55 0.9300 . ?
C44 H44 0.9300 . ?
C44 C45 1.388(5) . ?
C4 H4 0.9300 . ?
C4 C3 1.375(5) . ?
C66 H66 0.9300 . ?
C45 H45 0.9300 . ?
C23 H23 0.9300 . ?
C3 H3 0.9300 . ?
O1B C7B 1.13(6) . ?
O2B C7B 1.53(6) . ?

loop_
_geom_torsion_atom_site_label_1
_geom_torsion_atom_site_label_2
_geom_torsion_atom_site_label_3
_geom_torsion_atom_site_label_4
_geom_torsion
_geom_torsion_site_symmetry_1
_geom_torsion_site_symmetry_2
_geom_torsion_site_symmetry_3
_geom_torsion_site_symmetry_4
_geom_torsion_publ_flag
Pt1 O2A C7A O1A 169.4(6) . . . . ?
Pt1 O2A C7A C2 -14.8(8) . . . . ?
Pt1 O2B C7B C1 12(2) . . . . ?
Pt1 O2B C7B O1B -149(5) . . . . ?
Se1A C1 C6 C5 -179.4(2) . . . . ?
Se1A C1 C2 C7A 2.1(4) . . . . ?
Se1A C1 C2 C3 178.7(3) . . . . ?
Se1A C1 C2 Se1B -3.3(3) . . . . ?
Se1A C1 C7B O1B 123(4) . . . . ?
Se1A C1 C7B O2B -28(5) . . . . ?
P2 C61 C62 C63 179.1(3) . . . . ?
P2 C61 C66 C65 -179.5(2) . . . . ?
P2 C41 C42 C43 175.8(3) . . . . ?
P2 C41 C46 C45 -175.4(2) . . . . ?
P2 C51 C56 C55 177.3(3) . . . . ?
P2 C51 C52 C53 -177.7(2) . . . . ?
P1 C11 C16 C15 174.6(3) . . . . ?
P1 C11 C12 C13 -175.4(4) . . . . ?
P1 C31 C36 C35 179.5(2) . . . . ?
P1 C31 C32 C33 -179.3(2) . . . . ?
P1 C21 C26 C25 174.5(3) . . . . ?
P1 C21 C22 C23 -174.1(3) . . . . ?
O2A C7A C2 C1 -19.4(7) . . . . ?
O2A C7A C2 C3 163.9(5) . . . . ?
O2A C7A C2 Se1B -3.6(8) . . . . ?
O1A C7A C2 C1 156.4(3) . . . . ?
O1A C7A C2 C3 -20.3(4) . . . . ?
O1A C7A C2 Se1B 172.2(14) . . . . ?
C61 C62 C63 C64 -0.3(4) . . . . ?
C61 C66 C65 C64 1.3(4) . . . . ?
C62 C63 C64 C65 0.0(4) . . . . ?
C11 C16 C15 C14 0.7(4) . . . . ?
C11 C12 C13 C14 1.1(5) . . . . ?
C41 C42 C43 C44 -0.8(4) . . . . ?
C41 C46 C45 C44 -0.4(4) . . . . ?
C34 C35 C36 C31 -0.1(4) . . . . ?
C34 C33 C32 C31 -0.3(4) . . . . ?
C51 C56 C55 C54 0.1(4) . . . . ?
C51 C52 C53 C54 0.4(4) . . . . ?
C26 C25 C24 C23 1.1(4) . . . . ?
C26 C21 C22 C23 2.3(4) . . . . ?
C13 C14 C15 C16 2.5(5) . . . . ?
C7A C2 C1 C6 -177.3(4) . . . . ?
C7A C2 C1 C7B -33(3) . . . . ?
C7A C2 C3 C4 177.8(3) . . . . ?
C36 C31 C32 C33 0.3(3) . . . . ?
C42 C43 C44 C45 1.2(4) . . . . ?
C6 C5 C4 C3 -0.5(4) . . . . ?
C6 C1 C2 C3 -0.7(4) . . . . ?
C6 C1 C2 Se1B 177.3(4) . . . . ?
C6 C1 C7B O1B -2(3) . . . . ?
C6 C1 C7B O2B -154(2) . . . . ?
C53 C54 C55 C56 1.1(4) . . . . ?
C22 C23 C24 C25 -0.8(4) . . . . ?
C5 C4 C3 C2 -0.2(4) . . . . ?
C43 C44 C45 C46 -0.6(4) . . . . ?
C2 C1 C7B O1B -151(5) . . . . ?
C2 C1 C7B O2B 58(2) . . . . ?

loop_
_exptl_oxdiff_crystal_face_indexfrac_h
_exptl_oxdiff_crystal_face_indexfrac_k
_exptl_oxdiff_crystal_face_indexfrac_l
_exptl_oxdiff_crystal_face_x
_exptl_oxdiff_crystal_face_y
_exptl_oxdiff_crystal_face_z
-4.5624 -5.4664 7.3064 -0.4227 0.6129 0.6676
2.0826 -9.0400 -6.3693 -0.3015 0.4397 -0.8460
1.3275 11.4555 0.4689 0.5459 -0.7936 0.2687
-1.5557 6.1640 9.1871 -0.0485 -0.3805 0.9235
4.3832 7.5175 5.1577 -0.1246 -0.9544 0.2713
2.3865 -5.5340 -9.2010 0.0332 0.2643 -0.9639
-6.5580 -5.4620 -0.4997 0.1257 0.9568 0.2621
-6.0876 -0.3536 -6.0294 0.6878 0.7258 -0.0092
4.6235 -3.8118 -8.1396 -0.0660 -0.0712 -0.9953
7.1447 -1.0312 2.5684 -0.6455 -0.6817 -0.3444
1.7928 2.8385 10.2991 -0.5084 -0.5354 0.6744
